data_7151161
loop_
_publ_author_name
'Vr\'abel, Milan'
'Pohl, Radek'
'Klepet\'arov\'a, Blanka'
'Votruba, Ivan'
'Hocek, Michal'

_publ_section_title
;
 Synthesis of 2'-deoxyadenosine nucleosides bearing bipyridine-type
 ligands and their Ru-complexes in position 8 through cross-coupling
 reactions.
;
_journal_issue 17
_journal_name_full 'Organic &amp; biomolecular chemistry'
_journal_page_first 2849
_journal_page_last 2857
_journal_paper_doi 10.1039/b709245h
_journal_volume 5
_journal_year 2007
_chemical_absolute_configuration ad
_chemical_formula_moiety 'C48 H38 N11 O3 Ru, C48 H37 N11 O3 Ru, 4(F6 P)'
_chemical_formula_sum 'C48 H38 F12 N11 O3 P2 Ru2'
_chemical_formula_weight 1207.90
_chemical_name_common
;
8((1'',10'''-phenantroline-2''-yl)phenyl-(bis (2,2')-
bipyridine)ruthenium)-2'-deoxyadenosine-dihexafluorophosphate
;
_chemical_name_systematic
;8{(1'',10'''-phenantroline-2''-yl)phenyl-(bis
[2,2']-bipyridine)ruthenium}-2'-deoxyadenosine-
dihexafluorophosphate
;
_space_group_IT_number 1
_symmetry_cell_setting triclinic
_symmetry_Int_Tables_number 1
_symmetry_space_group_name_Hall 'P 1'
_symmetry_space_group_name_H-M 'P 1'
_atom_sites_solution_hydrogens geom
_atom_sites_solution_primary direct
_audit_creation_date 07-06-15
_audit_creation_method CRYSTALS_ver_12.84
_cell_angle_alpha 89.02(3)
_cell_angle_beta 71.32(3)
_cell_angle_gamma 89.82(4)
_cell_formula_units_Z 2
_cell_length_a 13.291(5)
_cell_length_b 13.669(5)
_cell_length_c 16.242(5)
_cell_measurement_reflns_used 0
_cell_measurement_temperature 150
_cell_measurement_theta_max 77
_cell_measurement_theta_min 4
_cell_volume 2794.9(18)
_computing_cell_refinement 'CrysAlis RED, (Oxford Diffraction, 2002)'
_computing_data_collection 'Xcalibur, (Oxford Diffraction, 2002)'
_computing_data_reduction 'CrysAlis RED, (Oxford Diffraction, 2002)'
_computing_molecular_graphics 'CAMERON (Watkin et al., 1996)'
_computing_publication_material 'CRYSTALS (Betteridge et al., 2003)'
_computing_structure_refinement 'CRYSTALS (Betteridge et al., 2003)'
_computing_structure_solution 'SIR92 (Altomare et al., 1994)'
_diffrn_ambient_temperature 150
_diffrn_measured_fraction_theta_full 0.995
_diffrn_measured_fraction_theta_max 0.973
_diffrn_measurement_device_type 'Oxford Diffraction XCALIBUR'
_diffrn_measurement_method '\f & \w scans'
_diffrn_radiation_monochromator graphite
_diffrn_radiation_probe x-ray
_diffrn_radiation_type 'Cu K\a'
_diffrn_radiation_wavelength 1.54184
_diffrn_reflns_av_R_equivalents 0.059
_diffrn_reflns_limit_h_max 16
_diffrn_reflns_limit_h_min -16
_diffrn_reflns_limit_k_max 17
_diffrn_reflns_limit_k_min -15
_diffrn_reflns_limit_l_max 20
_diffrn_reflns_limit_l_min -20
_diffrn_reflns_number 21182
_diffrn_reflns_theta_full 71.196
_diffrn_reflns_theta_max 78.237
_diffrn_reflns_theta_min 3.758
_diffrn_standards_number 0
_exptl_absorpt_coefficient_mu 3.606
_exptl_absorpt_correction_T_max 0.52
_exptl_absorpt_correction_T_min 0.36
_exptl_absorpt_correction_type analytical
_exptl_absorpt_process_details
;
Analytical Absorption (De Meulenaer & Tompa, 1965)
;
_exptl_crystal_colour red
_exptl_crystal_density_diffrn 1.435
_exptl_crystal_description prism
_exptl_crystal_F_000 1217
_exptl_crystal_size_max 0.71
_exptl_crystal_size_mid 0.28
_exptl_crystal_size_min 0.18
_platon_squeeze_details
;
The methanol solvent molecules were not modelled and the disordered
density was taken into account using the SQUEEZE/PLATON procedure.
;
_refine_diff_density_max 1.87
_refine_diff_density_min -0.95
_refine_ls_abs_structure_details 'Flack (1983), 18175 Friedel-pairs'
_refine_ls_abs_structure_Flack 0.014(3)
_refine_ls_extinction_method None
_refine_ls_goodness_of_fit_ref 1.1081
_refine_ls_hydrogen_treatment constr
_refine_ls_matrix_type full
_refine_ls_number_parameters 1358
_refine_ls_number_reflns 14870
_refine_ls_number_restraints 25
_refine_ls_R_factor_all 0.0727
_refine_ls_R_factor_gt 0.0585
_refine_ls_shift/su_max 0.022687
_refine_ls_structure_factor_coef F
_refine_ls_weighting_details
;
Method, part 1, Chebychev polynomial, (Watkin, 1994, Prince, 1982)
[weight] = 1.0/[A~0~*T~0~(x)+A~1~*T~1~(x) ... +A~n-1~]*T~n-1~(x)]
where A~i~ are the Chebychev coefficients listed below and x= Fcalc/Fmax
Method = Robust Weighting (Prince, 1982)
W = [weight] * [1-(deltaF/6*sigmaF)^2^]^2^
A~i~ are:
26.0 -9.77 22.3
;
_refine_ls_weighting_scheme calc
_refine_ls_wR_factor_all 0.0778
_refine_ls_wR_factor_gt 0.0689
_refine_ls_wR_factor_ref 0.0689
_reflns_limit_h_max 16
_reflns_limit_h_min -16
_reflns_limit_k_max 17
_reflns_limit_k_min -15
_reflns_limit_l_max 20
_reflns_limit_l_min -20
_reflns_number_gt 14870
_reflns_number_total 21182
_reflns_threshold_expression I>2.0\s(I)
_cod_data_source_file b709245h.txt
_cod_data_source_block 13c
_cod_database_code 7151161

loop_
_symmetry_equiv_pos_as_xyz
x,y,z

loop_
_atom_site_label
_atom_site_type_symbol
_atom_site_fract_x
_atom_site_fract_y
_atom_site_fract_z
_atom_site_U_iso_or_equiv
_atom_site_occupancy
_atom_site_adp_type
_atom_site_refinement_flags_posn
_atom_site_refinement_flags_adp
_atom_site_refinement_flags_occupancy
_atom_site_disorder_assembly
_atom_site_disorder_group
_atom_site_attached_hydrogens
Ru1 Ru 0.73070(6) 0.01455(6) 0.65083(6) 0.0462 1.0000 Uani . . . . . .
Ru2 Ru 1.14428(6) 0.61498(6) 0.18336(6) 0.0451 1.0000 Uani . . . . . .
N1 N 0.8576(5) 0.6886(4) 0.9863(4) 0.0531 1.0000 Uani . . . . . .
N3 N 0.7534(4) 0.5450(4) 1.0448(4) 0.0484 1.0000 Uani . . . . . .
N7 N 0.7913(4) 0.4110(4) 0.9411(4) 0.0473 1.0000 Uani . . . . . .
N9 N 0.9164(5) 0.4831(4) 0.8310(4) 0.0500 1.0000 Uani . . . . . .
N10 N 0.9779(5) 0.6989(4) 0.8478(5) 0.0598 1.0000 Uani . . . . . .
N25 N 0.9005(4) 0.0109(5) 0.6175(5) 0.0510 1.0000 Uani . . . . . .
N33 N 0.7638(5) -0.1198(5) 0.5886(5) 0.0500 1.0000 Uani . . . . . .
N39 N 0.7339(5) 0.0754(5) 0.5321(5) 0.0533 1.0000 Uani . . . . . .
N45 N 0.5710(5) 0.0067(5) 0.6622(5) 0.0484 1.0000 Uani . . . . . .
N51 N 0.7173(6) -0.0342(5) 0.7745(5) 0.0587 1.0000 Uani . . . . . .
N57 N 0.6809(4) 0.1385(4) 0.7221(5) 0.0468 1.0000 Uani . . . . . .
N63 N 1.0228(4) -0.0886(4) -0.1282(4) 0.0495 1.0000 Uani . . . . . .
N65 N 1.1323(4) 0.0511(4) -0.1887(4) 0.0504 1.0000 Uani . . . . . .
N69 N 1.1039(4) 0.1857(4) -0.0861(4) 0.0439 1.0000 Uani . . . . . .
N71 N 0.9771(4) 0.1148(4) 0.0272(4) 0.0451 1.0000 Uani . . . . . .
N72 N 0.9137(5) -0.0997(5) 0.0151(5) 0.0626 1.0000 Uani . . . . . .
N87 N 0.9770(5) 0.6096(4) 0.2115(4) 0.0398 1.0000 Uani . . . . . .
N95 N 1.1016(6) 0.7533(5) 0.2290(5) 0.0566 1.0000 Uani . . . . . .
N101 N 1.1373(5) 0.5653(5) 0.3048(4) 0.0487 1.0000 Uani . . . . . .
N107 N 1.2997(5) 0.6392(5) 0.1805(5) 0.0561 1.0000 Uani . . . . . .
N113 N 1.1719(5) 0.6527(5) 0.0546(4) 0.0429 1.0000 Uani . . . . . .
N119 N 1.1956(5) 0.4800(4) 0.1251(4) 0.0417 1.0000 Uani . . . . . .
O16 O 0.5891(4) 0.4611(4) 1.1898(3) 0.0613 1.0000 Uani . . . . . .
O17 O 0.6161(5) 0.1640(4) 1.0967(5) 0.0877 1.0000 Uani . U . . . .
O18 O 0.6124(4) 0.3753(4) 1.0198(4) 0.0576 1.0000 Uani . . . . . .
O78 O 1.1081(6) 0.4597(7) -0.3145(6) 0.1076 1.0000 Uani . . . . . .
O79 O 1.3954(6) 0.2816(6) -0.3291(6) 0.1223 1.0000 Uani D U . . . .
O80 O 1.1329(4) 0.3139(4) -0.1875(3) 0.0515 1.0000 Uani . . . . . .
C1 C 1.2862(5) 0.2513(4) -0.2817(3) 0.0889 1.0000 Uani D U . . . .
C2 C 0.7852(6) 0.6369(5) 1.0466(5) 0.0526 1.0000 Uani . . . . . .
C4 C 0.8031(5) 0.5027(5) 0.9709(5) 0.0473 1.0000 Uani . . . . . .
C5 C 0.8812(5) 0.5482(4) 0.8994(4) 0.0431 1.0000 Uani . . . . . .
C6 C 0.9071(5) 0.6474(5) 0.9099(4) 0.0461 1.0000 Uani . . . . . .
C8 C 0.8615(5) 0.4033(5) 0.8586(5) 0.0484 1.0000 Uani . . . . . .
C11 C 0.7171(5) 0.3355(5) 0.9912(5) 0.0481 1.0000 Uani . . . . . .
C12 C 0.7356(6) 0.2995(5) 1.0729(5) 0.0528 1.0000 Uani . . . . . .
C13 C 0.6244(6) 0.2626(6) 1.1266(7) 0.0742 1.0000 Uani . U . . . .
C14 C 0.5520(4) 0.3291(5) 1.0983(5) 0.0527 1.0000 Uani . . . . . .
C15 C 0.5068(6) 0.4119(7) 1.1652(5) 0.0670 1.0000 Uani . U . . . .
C19 C 0.8765(5) 0.3144(5) 0.8053(5) 0.0440 1.0000 Uani . . . . . .
C20 C 0.8887(6) 0.3260(5) 0.7177(7) 0.0643 1.0000 Uani . . . . . .
C21 C 0.9130(6) 0.2485(6) 0.6627(6) 0.0512 1.0000 Uani . . . . . .
C22 C 0.9273(5) 0.1549(5) 0.6945(6) 0.0480 1.0000 Uani . . . . . .
C23 C 0.9108(5) 0.1425(4) 0.7835(4) 0.0425 1.0000 Uani . . . . . .
C24 C 0.8869(5) 0.2219(5) 0.8381(5) 0.0493 1.0000 Uani . . . . . .
C26 C 0.9651(6) 0.0713(5) 0.6373(5) 0.0479 1.0000 Uani . . . . . .
C27 C 1.0790(5) 0.0608(6) 0.6005(6) 0.0575 1.0000 Uani . . . . . .
C28 C 1.1197(6) -0.0168(6) 0.5535(6) 0.0577 1.0000 Uani . . . . . .
C29 C 1.0547(6) -0.0849(6) 0.5332(6) 0.0532 1.0000 Uani . . . . . .
C30 C 0.9433(6) -0.0688(6) 0.5692(6) 0.0501 1.0000 Uani . . . . . .
C31 C 1.0895(6) -0.1720(6) 0.4859(6) 0.0649 1.0000 Uani . . . . . .
C32 C 1.0198(6) -0.2350(6) 0.4690(7) 0.0714 1.0000 Uani . . . . . .
C34 C 0.6928(7) -0.1824(6) 0.5789(7) 0.0696 1.0000 Uani . . . . . .
C35 C 0.7256(7) -0.2697(7) 0.5314(7) 0.0776 1.0000 Uani . . . . . .
C36 C 0.8324(7) -0.2878(6) 0.4944(6) 0.0698 1.0000 Uani . . . . . .
C37 C 0.9088(6) -0.2247(6) 0.5062(6) 0.0640 1.0000 Uani . . . . . .
C38 C 0.8710(6) -0.1375(6) 0.5519(6) 0.0560 1.0000 Uani . . . . . .
C40 C 0.6376(6) 0.0777(6) 0.5168(6) 0.0565 1.0000 Uani . . . . . .
C41 C 0.6293(8) 0.1109(7) 0.4411(6) 0.0676 1.0000 Uani . . . . . .
C42 C 0.7216(9) 0.1456(8) 0.3777(8) 0.0789 1.0000 Uani . . . . . .
C43 C 0.8182(8) 0.1467(7) 0.3935(7) 0.0651 1.0000 Uani . . . . . .
C44 C 0.8196(7) 0.1096(5) 0.4717(5) 0.0503 1.0000 Uani . . . . . .
C46 C 0.5490(5) 0.0395(6) 0.5900(5) 0.0487 1.0000 Uani . . . . . .
C47 C 0.4431(6) 0.0405(7) 0.5912(6) 0.0690 1.0000 Uani . . . . . .
C48 C 0.3659(6) 0.0070(7) 0.6609(6) 0.0729 1.0000 Uani . . . . . .
C49 C 0.3887(5) -0.0281(7) 0.7322(6) 0.0601 1.0000 Uani . . . . . .
C50 C 0.4932(6) -0.0249(6) 0.7308(6) 0.0551 1.0000 Uani . . . . . .
C52 C 0.6774(5) 0.0314(6) 0.8386(6) 0.0525 1.0000 Uani . . . . . .
C53 C 0.6675(6) 0.0058(7) 0.9225(6) 0.0661 1.0000 Uani . . . . . .
C54 C 0.6990(7) -0.0852(7) 0.9434(6) 0.0721 1.0000 Uani . . . . . .
C55 C 0.7390(8) -0.1472(8) 0.8808(8) 0.0841 1.0000 Uani . . . . . .
C56 C 0.7487(6) -0.1211(6) 0.7938(6) 0.0610 1.0000 Uani . . . . . .
C58 C 0.6493(5) 0.1254(5) 0.8088(5) 0.0444 1.0000 Uani . . . . . .
C59 C 0.5958(5) 0.1978(6) 0.8636(6) 0.0547 1.0000 Uani . . . . . .
C60 C 0.5754(5) 0.2871(6) 0.8302(5) 0.0546 1.0000 Uani . . . . . .
C61 C 0.6104(7) 0.3020(6) 0.7440(5) 0.0542 1.0000 Uani . . . . . .
C62 C 0.6626(7) 0.2271(5) 0.6894(6) 0.0506 1.0000 Uani . . . . . .
C64 C 1.0936(5) -0.0381(5) -0.1905(5) 0.0469 1.0000 Uani . . . . . .
C66 C 1.0857(5) 0.0925(5) -0.1120(4) 0.0443 1.0000 Uani . . . . . .
C67 C 1.0120(5) 0.0499(5) -0.0426(5) 0.0456 1.0000 Uani . . . . . .
C68 C 0.9795(5) -0.0470(5) -0.0476(4) 0.0464 1.0000 Uani . . . . . .
C70 C 1.0342(4) 0.1952(4) -0.0032(4) 0.0420 1.0000 Uani . . . . . .
C73 C 1.1809(5) 0.2593(5) -0.1353(4) 0.0444 1.0000 Uani . . . . . .
C74 C 1.2884(5) 0.2218(5) -0.1916(4) 0.0526 1.0000 Uani D . . . . .
C76 C 1.2162(5) 0.3443(5) -0.2663(4) 0.0502 1.0000 Uani D . . . . .
C77 C 1.1710(9) 0.3601(9) -0.3346(7) 0.0946 1.0000 Uani . U . . . .
C81 C 1.0149(5) 0.2831(5) 0.0496(5) 0.0443 1.0000 Uani . . . . . .
C82 C 0.9849(5) 0.2750(5) 0.1363(5) 0.0472 1.0000 Uani . . . . . .
C83 C 0.9509(6) 0.3555(5) 0.1915(5) 0.0455 1.0000 Uani . . . . . .
C84 C 0.9568(5) 0.4486(5) 0.1510(4) 0.0408 1.0000 Uani . . . . . .
C85 C 0.9891(5) 0.4576(5) 0.0649(4) 0.0418 1.0000 Uani . . . . . .
C86 C 1.0184(5) 0.3764(5) 0.0112(4) 0.0407 1.0000 Uani . . . . . .
C88 C 0.9104(5) 0.5340(5) 0.2063(4) 0.0405 1.0000 Uani . . . . . .
C89 C 0.8014(6) 0.5368(6) 0.2433(5) 0.0496 1.0000 Uani . . . . . .
C90 C 0.7508(6) 0.6221(6) 0.2842(5) 0.0518 1.0000 Uani . . . . . .
C91 C 0.8174(7) 0.7036(7) 0.2868(6) 0.0583 1.0000 Uani . . . . . .
C92 C 0.9276(6) 0.6922(5) 0.2518(6) 0.0511 1.0000 Uani . . . . . .
C93 C 0.7719(7) 0.7943(7) 0.3204(9) 0.0867 1.0000 Uani . . . . . .
C94 C 0.8376(7) 0.8722(7) 0.3236(9) 0.0964 1.0000 Uani . . . . . .
C96 C 1.1651(7) 0.8290(6) 0.2351(7) 0.0657 1.0000 Uani . . . . . .
C97 C 1.1276(8) 0.9188(6) 0.2662(7) 0.0809 1.0000 Uani . . . . . .
C98 C 1.0251(8) 0.9378(6) 0.2928(7) 0.0802 1.0000 Uani . . . . . .
C99 C 0.9517(7) 0.8617(6) 0.2891(7) 0.0705 1.0000 Uani . . . . . .
C100 C 0.9980(6) 0.7709(5) 0.2580(6) 0.0527 1.0000 Uani . . . . . .
C102 C 1.2288(8) 0.5770(6) 0.3250(6) 0.0611 1.0000 Uani . . . . . .
C103 C 1.2334(10) 0.5454(8) 0.4051(8) 0.0797 1.0000 Uani . . . . . .
C104 C 1.1494(13) 0.4993(9) 0.4645(8) 0.0994 1.0000 Uani . . . . . .
C105 C 1.0573(9) 0.4845(6) 0.4427(7) 0.0666 1.0000 Uani . . . . . .
C106 C 1.0516(8) 0.5182(7) 0.3647(6) 0.0629 1.0000 Uani . . . . . .
C108 C 1.3155(7) 0.6201(6) 0.2590(6) 0.0644 1.0000 Uani . . . . . .
C109 C 1.4175(8) 0.6453(8) 0.2649(8) 0.0909 1.0000 Uani . . . . . .
C110 C 1.4934(7) 0.6845(8) 0.1950(8) 0.0886 1.0000 Uani . . . . . .
C111 C 1.4760(7) 0.7029(9) 0.1184(8) 0.0910 1.0000 Uani . . . . . .
C112 C 1.3750(6) 0.6796(7) 0.1120(7) 0.0646 1.0000 Uani . . . . . .
C114 C 1.2247(5) 0.5816(6) -0.0020(5) 0.0509 1.0000 Uani . . . . . .
C115 C 1.2481(7) 0.5974(7) -0.0905(6) 0.0715 1.0000 Uani . . . . . .
C116 C 1.2280(9) 0.6881(8) -0.1213(6) 0.0864 1.0000 Uani . . . . . .
C117 C 1.1828(8) 0.7583(7) -0.0650(7) 0.0752 1.0000 Uani . . . . . .
C118 C 1.1549(6) 0.7388(7) 0.0225(6) 0.0627 1.0000 Uani . . . . . .
C120 C 1.2435(6) 0.4899(6) 0.0369(6) 0.0522 1.0000 Uani . . . . . .
C121 C 1.3011(5) 0.4129(6) -0.0117(5) 0.0544 1.0000 Uani . . . . . .
C122 C 1.3082(6) 0.3252(5) 0.0350(6) 0.0551 1.0000 Uani . . . . . .
C123 C 1.2622(6) 0.3180(5) 0.1213(6) 0.0518 1.0000 Uani . . . . . .
C124 C 1.2068(6) 0.3983(6) 0.1659(6) 0.0520 1.0000 Uani . . . . . .
P1 P 0.7223(2) 0.42213(17) 0.48545(17) 0.0613 1.0000 Uani . . . . . .
P2 P 0.1501(2) 0.20688(18) 0.37662(18) 0.0667 1.0000 Uani . . . . . .
P3 P 0.3229(2) 1.0072(2) 0.01198(18) 0.0819 1.0000 Uani . . . . . .
P4 P 0.4368(2) 0.8059(4) 0.4543(3) 0.1538 1.0000 Uani . . . . . .
F1 F 0.8006(5) 0.3458(5) 0.5045(5) 0.0895 1.0000 Uani . . . . . .
F2 F 0.7327(7) 0.3722(4) 0.3969(4) 0.1023 1.0000 Uani . . . . . .
F3 F 0.8178(6) 0.4938(5) 0.4358(4) 0.0890 1.0000 Uani . . . . . .
F4 F 0.6475(6) 0.5036(5) 0.4642(5) 0.1123 1.0000 Uani . . . . . .
F5 F 0.7150(7) 0.4745(5) 0.5717(4) 0.1055 1.0000 Uani . . . . . .
F6 F 0.6252(5) 0.3543(5) 0.5324(5) 0.1003 1.0000 Uani . . . . . .
F7 F 0.2351(6) 0.1539(7) 0.4078(9) 0.1583 1.0000 Uani . . . . . .
F8 F 0.0702(6) 0.1145(5) 0.4090(5) 0.0950 1.0000 Uani . . . . . .
F9 F 0.1016(8) 0.2554(6) 0.4656(5) 0.1239 1.0000 Uani . . . . . .
F10 F 0.2012(8) 0.1567(5) 0.2883(6) 0.1383 1.0000 Uani . . . . . .
F11 F 0.2293(5) 0.2985(5) 0.3427(5) 0.1011 1.0000 Uani . . . . . .
F12 F 0.0686(6) 0.2608(6) 0.3377(7) 0.1271 1.0000 Uani . . . . . .
F13 F 0.3290(9) 0.9171(7) 0.0599(8) 0.1680 1.0000 Uani . . . . . .
F14 F 0.3918(13) 0.9340(11) -0.0602(9) 0.2194 1.0000 Uani . . . . . .
F15 F 0.4204(10) 1.0582(13) 0.0071(13) 0.2813 1.0000 Uani . . . . . .
F16 F 0.216(2) 0.9677(11) 0.010(2) 0.4237 1.0000 Uani . . . . . .
F17 F 0.2671(9) 1.0640(8) 0.0922(9) 0.1811 1.0000 Uani . . . . . .
F18 F 0.2991(13) 1.0924(7) -0.0460(10) 0.2232 1.0000 Uani . . . . . .
F19 F 0.5142(9) 0.7211(8) 0.4156(7) 0.159(3) 1.0000 Uiso . . . . . .
F20 F 0.4454(14) 0.7841(13) 0.5444(11) 0.230(6) 1.0000 Uiso . . . . . .
F21 F 0.3546(10) 0.7395(10) 0.4540(8) 0.178(4) 1.0000 Uiso . . . . . .
F22 F 0.3732(14) 0.8169(14) 0.3856(11) 0.229(6) 1.0000 Uiso . . . . . .
F23 F 0.3506(12) 0.8612(12) 0.5073(10) 0.218(6) 1.0000 Uiso . . . . . .
F24 F 0.5346(13) 0.8759(12) 0.4502(10) 0.216(6) 1.0000 Uiso . . . . . .
H11 H 1.2606 0.1980 -0.3102 0.0999 1.0000 Uiso R . . . . .
H21 H 0.7526 0.6693 1.0990 0.0583 1.0000 Uiso R . . . . .
H83 H 1.0083 0.7482 0.8611 0.0701 1.0000 Uiso R . . . . .
H111 H 0.7202 0.2806 0.9531 0.0562 1.0000 Uiso R . . . . .
H121 H 0.7607 0.3513 1.1024 0.0679 1.0000 Uiso R . . . . .
H122 H 0.7861 0.2461 1.0595 0.0681 1.0000 Uiso R . . . . .
H131 H 0.6117 0.2652 1.1897 0.0808 1.0000 Uiso R . . . . .
H141 H 0.4937 0.2918 1.0904 0.0631 1.0000 Uiso R . . . . .
H142 H 0.9835 0.6916 0.7936 0.0699 1.0000 Uiso R . . . . .
H151 H 0.4590 0.3831 1.2182 0.0809 1.0000 Uiso R . . . . .
H152 H 0.4686 0.4586 1.1399 0.0809 1.0000 Uiso R . . . . .
H201 H 0.8774 0.3877 0.6966 0.0781 1.0000 Uiso R . . . . .
H211 H 0.9228 0.2593 0.6048 0.0611 1.0000 Uiso R . . . . .
H231 H 0.9127 0.0806 0.8072 0.0531 1.0000 Uiso R . . . . .
H241 H 0.8804 0.2142 0.8968 0.0660 1.0000 Uiso R . . . . .
H271 H 1.1242 0.1065 0.6121 0.0783 1.0000 Uiso R . . . . .
H281 H 1.1934 -0.0241 0.5314 0.0741 1.0000 Uiso R . . . . .
H311 H 1.1606 -0.1881 0.4691 0.0750 1.0000 Uiso R . . . . .
H321 H 1.0460 -0.2851 0.4307 0.0880 1.0000 Uiso R . . . . .
H341 H 0.6209 -0.1702 0.6075 0.0869 1.0000 Uiso R . . . . .
H351 H 0.6753 -0.3120 0.5224 0.0938 1.0000 Uiso R . . . . .
H361 H 0.8538 -0.3447 0.4626 0.0848 1.0000 Uiso R . . . . .
H411 H 0.5646 0.1118 0.4308 0.0842 1.0000 Uiso R . . . . .
H421 H 0.7188 0.1711 0.3246 0.1041 1.0000 Uiso R . . . . .
H431 H 0.8788 0.1713 0.3513 0.0750 1.0000 Uiso R . . . . .
H441 H 0.8845 0.1094 0.4817 0.0642 1.0000 Uiso R . . . . .
H471 H 0.4266 0.0650 0.5429 0.0888 1.0000 Uiso R . . . . .
H481 H 0.2959 0.0065 0.6611 0.0960 1.0000 Uiso R . . . . .
H491 H 0.3359 -0.0535 0.7796 0.0701 1.0000 Uiso R . . . . .
H501 H 0.5079 -0.0460 0.7800 0.0688 1.0000 Uiso R . . . . .
H531 H 0.6376 0.0494 0.9672 0.0819 1.0000 Uiso R . . . . .
H541 H 0.6950 -0.1000 1.0001 0.0899 1.0000 Uiso R . . . . .
H551 H 0.7596 -0.2085 0.8943 0.1131 1.0000 Uiso R . . . . .
H561 H 0.7743 -0.1663 0.7504 0.0848 1.0000 Uiso R . . . . .
H591 H 0.5746 0.1873 0.9242 0.0641 1.0000 Uiso R . . . . .
H601 H 0.5353 0.3342 0.8674 0.0691 1.0000 Uiso R . . . . .
H611 H 0.6011 0.3628 0.7204 0.0589 1.0000 Uiso R . . . . .
H621 H 0.6870 0.2377 0.6292 0.0599 1.0000 Uiso R . . . . .
H641 H 1.1191 -0.0687 -0.2446 0.0548 1.0000 Uiso R . . . . .
H721 H 0.8812 -0.0710 0.0739 0.0709 1.0000 Uiso R . . . . .
H722 H 0.8962 -0.1684 0.0041 0.0709 1.0000 Uiso R . . . . .
H731 H 1.1942 0.3030 -0.0925 0.0556 1.0000 Uiso R . . . . .
H741 H 1.3448 0.2541 -0.1775 0.0621 1.0000 Uiso R . . . . .
H742 H 1.2951 0.1522 -0.1839 0.0621 1.0000 Uiso R . . . . .
H761 H 1.2545 0.4029 -0.2580 0.0581 1.0000 Uiso R . . . . .
H771 H 1.2276 0.3622 -0.3927 0.1120 1.0000 Uiso R . . . . .
H772 H 1.1204 0.3055 -0.3329 0.1120 1.0000 Uiso R . . . . .
H821 H 0.9854 0.2137 0.1620 0.0571 1.0000 Uiso R . . . . .
H831 H 0.9278 0.3476 0.2517 0.0593 1.0000 Uiso R . . . . .
H851 H 0.9921 0.5205 0.0404 0.0541 1.0000 Uiso R . . . . .
H861 H 1.0400 0.3842 -0.0486 0.0478 1.0000 Uiso R . . . . .
H891 H 0.7606 0.4829 0.2397 0.0591 1.0000 Uiso R . . . . .
H901 H 0.6776 0.6257 0.3082 0.0609 1.0000 Uiso R . . . . .
H931 H 0.6986 0.8014 0.3386 0.1112 1.0000 Uiso R . . . . .
H941 H 0.8084 0.9310 0.3476 0.1049 1.0000 Uiso R . . . . .
H961 H 1.2389 0.8188 0.2170 0.0770 1.0000 Uiso R . . . . .
H971 H 1.1763 0.9658 0.2704 0.0959 1.0000 Uiso R . . . . .
H981 H 1.0012 1.0004 0.3106 0.0928 1.0000 Uiso R . . . . .
H1031 H 1.2953 0.5568 0.4183 0.0991 1.0000 Uiso R . . . . .
H1041 H 1.1550 0.4804 0.5182 0.1382 1.0000 Uiso R . . . . .
H1051 H 0.9994 0.4525 0.4811 0.0889 1.0000 Uiso R . . . . .
H1061 H 0.9895 0.5092 0.3499 0.0742 1.0000 Uiso R . . . . .
H1091 H 1.4290 0.6351 0.3179 0.1148 1.0000 Uiso R . . . . .
H1101 H 1.5593 0.6987 0.2000 0.1040 1.0000 Uiso R . . . . .
H1111 H 1.5280 0.7298 0.0705 0.1099 1.0000 Uiso R . . . . .
H1121 H 1.3600 0.6934 0.0612 0.0729 1.0000 Uiso R . . . . .
H1151 H 1.2772 0.5468 -0.1288 0.0901 1.0000 Uiso R . . . . .
H1161 H 1.2446 0.6997 -0.1804 0.1099 1.0000 Uiso R . . . . .
H1171 H 1.1748 0.8209 -0.0854 0.1021 1.0000 Uiso R . . . . .
H1181 H 1.1182 0.7860 0.0613 0.0812 1.0000 Uiso R . . . . .
H1211 H 1.3347 0.4189 -0.0714 0.0698 1.0000 Uiso R . . . . .
H1221 H 1.3413 0.2707 0.0044 0.0681 1.0000 Uiso R . . . . .
H1231 H 1.2688 0.2614 0.1513 0.0652 1.0000 Uiso R . . . . .
H1241 H 1.1769 0.3950 0.2263 0.0658 1.0000 Uiso R . . . . .
H1 H 0.6370 0.4958 1.1398 0.0500 1.0000 Uiso R . . . . .

loop_
_atom_site_aniso_label
_atom_site_aniso_U_11
_atom_site_aniso_U_22
_atom_site_aniso_U_33
_atom_site_aniso_U_23
_atom_site_aniso_U_13
_atom_site_aniso_U_12
Ru1 0.0396(3) 0.0270(3) 0.0739(4) -0.0116(2) -0.0203(3) 0.0041(2)
Ru2 0.0440(3) 0.0281(3) 0.0682(4) -0.0112(2) -0.0244(3) 0.0048(2)
N1 0.060(3) 0.036(3) 0.067(4) -0.019(3) -0.024(3) 0.011(3)
N3 0.045(3) 0.036(3) 0.068(3) -0.017(2) -0.022(2) 0.006(2)
N7 0.048(3) 0.035(3) 0.065(3) -0.011(2) -0.025(2) 0.006(2)
N9 0.055(3) 0.027(3) 0.072(4) -0.013(2) -0.026(3) 0.008(2)
N10 0.070(4) 0.029(3) 0.077(4) -0.014(3) -0.016(3) -0.006(3)
N25 0.031(3) 0.032(3) 0.089(5) -0.003(3) -0.018(3) 0.001(2)
N33 0.039(3) 0.025(3) 0.087(4) -0.024(3) -0.020(3) 0.004(2)
N39 0.047(3) 0.034(3) 0.077(4) -0.026(3) -0.016(3) 0.004(3)
N45 0.049(3) 0.030(3) 0.068(4) -0.017(3) -0.021(3) 0.000(2)
N51 0.051(3) 0.035(3) 0.092(5) -0.003(3) -0.026(3) -0.001(3)
N57 0.030(2) 0.023(3) 0.087(5) 0.009(3) -0.018(3) 0.006(2)
N63 0.042(2) 0.042(3) 0.069(4) -0.010(3) -0.024(2) 0.007(2)
N65 0.037(2) 0.041(3) 0.076(4) -0.016(3) -0.022(2) 0.003(2)
N69 0.039(2) 0.040(3) 0.058(3) -0.001(2) -0.023(2) -0.004(2)
N71 0.046(3) 0.021(2) 0.071(3) -0.009(2) -0.023(2) 0.0028(19)
N72 0.072(4) 0.035(3) 0.070(4) -0.011(3) -0.008(3) -0.008(3)
N87 0.053(3) 0.027(3) 0.044(3) -0.007(2) -0.022(3) 0.003(2)
N95 0.061(4) 0.035(4) 0.076(4) -0.016(3) -0.024(3) -0.006(3)
N101 0.056(4) 0.032(3) 0.066(4) -0.009(3) -0.031(3) 0.009(3)
N107 0.041(3) 0.050(4) 0.083(5) -0.026(3) -0.027(3) 0.011(3)
N113 0.035(3) 0.038(3) 0.062(3) -0.004(2) -0.025(2) 0.004(2)
N119 0.054(3) 0.025(3) 0.052(3) -0.017(2) -0.025(3) 0.009(2)
O16 0.058(3) 0.053(3) 0.075(3) -0.014(2) -0.025(2) 0.004(2)
O17 0.066(3) 0.044(3) 0.133(5) -0.018(3) -0.003(3) -0.011(2)
O18 0.043(3) 0.057(3) 0.079(3) -0.012(3) -0.029(2) 0.006(2)
O78 0.100(5) 0.103(6) 0.119(6) 0.006(5) -0.035(4) 0.016(4)
O79 0.077(4) 0.099(6) 0.165(7) 0.003(5) -0.004(4) 0.000(4)
O80 0.047(2) 0.039(3) 0.068(3) 0.003(2) -0.017(2) 0.0031(18)
C1 0.060(4) 0.071(5) 0.120(7) -0.010(5) -0.006(4) -0.002(4)
C2 0.056(4) 0.038(4) 0.062(4) -0.006(3) -0.016(3) 0.008(3)
C4 0.049(3) 0.032(3) 0.066(4) -0.005(3) -0.025(3) 0.000(2)
C5 0.043(3) 0.029(3) 0.061(4) -0.010(2) -0.021(3) 0.003(2)
C6 0.046(3) 0.046(4) 0.047(3) -0.003(3) -0.015(3) -0.006(3)
C8 0.046(3) 0.029(3) 0.078(4) -0.016(3) -0.031(3) 0.009(2)
C11 0.037(3) 0.037(4) 0.070(4) -0.007(3) -0.016(3) 0.000(2)
C12 0.055(4) 0.037(3) 0.070(4) -0.003(3) -0.026(3) 0.005(3)
C13 0.042(3) 0.053(4) 0.117(6) -0.009(4) -0.009(4) -0.007(3)
C14 0.029(2) 0.056(4) 0.073(4) -0.003(3) -0.016(3) -0.005(2)
C15 0.049(3) 0.079(5) 0.076(4) -0.023(4) -0.022(3) 0.013(3)
C19 0.045(3) 0.027(3) 0.062(4) -0.009(3) -0.019(3) -0.003(2)
C20 0.057(4) 0.023(4) 0.119(8) -0.010(4) -0.036(4) 0.009(3)
C21 0.054(4) 0.039(4) 0.064(4) -0.009(3) -0.023(3) -0.002(3)
C22 0.039(3) 0.021(3) 0.088(5) -0.016(3) -0.026(3) 0.006(2)
C23 0.040(3) 0.026(3) 0.069(4) -0.012(3) -0.027(3) 0.006(2)
C24 0.047(3) 0.031(3) 0.077(4) -0.007(3) -0.030(3) 0.006(2)
C26 0.039(3) 0.030(3) 0.075(5) -0.009(3) -0.018(3) 0.004(2)
C27 0.031(3) 0.044(4) 0.098(6) -0.021(4) -0.020(3) 0.001(3)
C28 0.041(3) 0.053(5) 0.084(5) -0.023(4) -0.025(3) 0.008(3)
C29 0.046(4) 0.036(4) 0.080(5) -0.014(3) -0.024(3) 0.007(3)
C30 0.045(4) 0.034(4) 0.069(4) -0.009(3) -0.014(3) 0.010(3)
C31 0.044(3) 0.046(4) 0.105(6) -0.032(4) -0.023(4) 0.013(3)
C32 0.062(4) 0.035(4) 0.120(7) -0.040(4) -0.030(4) 0.018(3)
C34 0.054(4) 0.040(5) 0.117(7) -0.035(4) -0.029(4) 0.000(3)
C35 0.061(4) 0.049(5) 0.122(8) -0.036(5) -0.026(5) -0.004(4)
C36 0.072(5) 0.042(4) 0.094(6) -0.025(4) -0.024(4) 0.000(3)
C37 0.059(4) 0.045(4) 0.088(6) -0.032(4) -0.022(4) 0.008(3)
C38 0.054(4) 0.038(4) 0.075(5) -0.019(3) -0.019(3) 0.011(3)
C40 0.051(4) 0.042(4) 0.081(5) -0.026(4) -0.025(3) 0.008(3)
C41 0.069(5) 0.060(5) 0.082(6) -0.004(4) -0.035(4) 0.006(4)
C42 0.079(6) 0.057(6) 0.098(7) -0.009(5) -0.024(5) 0.005(4)
C43 0.068(5) 0.044(5) 0.075(6) -0.010(4) -0.011(4) 0.011(4)
C44 0.061(5) 0.018(3) 0.069(5) -0.009(3) -0.017(4) 0.004(3)
C46 0.043(3) 0.045(4) 0.060(4) -0.021(3) -0.018(3) 0.008(3)
C47 0.054(4) 0.083(6) 0.082(5) -0.028(4) -0.038(4) 0.008(4)
C48 0.044(3) 0.088(7) 0.091(6) -0.031(5) -0.025(4) 0.004(4)
C49 0.043(3) 0.064(5) 0.075(5) -0.018(4) -0.019(3) 0.001(3)
C50 0.048(4) 0.046(4) 0.073(5) -0.015(3) -0.023(4) 0.011(3)
C52 0.033(3) 0.048(4) 0.080(5) -0.008(3) -0.024(3) 0.001(3)
C53 0.061(4) 0.059(5) 0.088(6) -0.003(4) -0.038(4) 0.010(4)
C54 0.071(5) 0.074(6) 0.075(5) 0.012(4) -0.030(4) 0.017(4)
C55 0.071(5) 0.069(6) 0.114(8) 0.012(5) -0.033(5) 0.019(4)
C56 0.056(4) 0.041(4) 0.090(6) 0.023(4) -0.031(4) 0.003(3)
C58 0.036(3) 0.041(4) 0.058(4) -0.012(3) -0.017(3) 0.000(3)
C59 0.040(3) 0.045(4) 0.077(5) -0.009(3) -0.015(3) 0.008(3)
C60 0.044(3) 0.044(4) 0.074(5) -0.023(3) -0.015(3) 0.011(3)
C61 0.060(4) 0.034(4) 0.065(5) -0.002(3) -0.016(4) 0.011(3)
C62 0.057(4) 0.027(4) 0.071(5) -0.011(3) -0.025(3) 0.001(3)
C64 0.042(3) 0.038(4) 0.062(4) -0.009(3) -0.018(3) 0.003(3)
C66 0.040(3) 0.040(3) 0.057(4) -0.009(3) -0.020(3) 0.003(2)
C67 0.041(3) 0.033(3) 0.066(4) -0.010(3) -0.021(3) 0.008(2)
C68 0.050(3) 0.037(3) 0.056(4) -0.008(3) -0.023(3) -0.002(3)
C70 0.037(3) 0.029(3) 0.061(4) -0.007(2) -0.016(2) 0.005(2)
C73 0.037(3) 0.039(3) 0.060(4) -0.010(3) -0.018(3) -0.002(2)
C74 0.041(3) 0.048(4) 0.071(4) 0.000(3) -0.022(3) -0.004(3)
C76 0.039(3) 0.050(4) 0.064(4) -0.005(3) -0.019(3) -0.009(3)
C77 0.088(5) 0.105(7) 0.094(6) -0.001(5) -0.034(5) 0.004(5)
C81 0.038(3) 0.034(3) 0.063(4) -0.011(3) -0.020(3) 0.000(2)
C82 0.046(3) 0.032(4) 0.069(4) -0.016(3) -0.026(3) 0.005(2)
C83 0.049(3) 0.041(4) 0.046(3) -0.008(3) -0.015(3) 0.001(3)
C84 0.040(3) 0.033(4) 0.051(4) -0.006(3) -0.016(2) 0.005(2)
C85 0.040(3) 0.030(3) 0.062(4) -0.002(2) -0.026(3) -0.006(2)
C86 0.041(3) 0.037(4) 0.043(3) -0.006(2) -0.011(2) -0.002(2)
C88 0.043(3) 0.035(3) 0.048(3) -0.002(2) -0.020(3) -0.006(2)
C89 0.050(3) 0.045(4) 0.056(4) -0.016(3) -0.020(3) 0.004(3)
C90 0.044(3) 0.053(5) 0.059(4) -0.008(3) -0.015(3) 0.010(3)
C91 0.050(4) 0.050(5) 0.072(5) -0.012(4) -0.014(3) 0.020(3)
C92 0.043(4) 0.024(3) 0.090(5) -0.011(3) -0.026(4) 0.010(3)
C93 0.047(4) 0.042(5) 0.162(10) -0.034(5) -0.020(5) 0.021(3)
C94 0.061(5) 0.047(5) 0.172(11) -0.042(6) -0.022(6) 0.019(4)
C96 0.055(4) 0.025(4) 0.110(7) -0.018(4) -0.017(4) 0.002(3)
C97 0.078(6) 0.036(4) 0.116(8) -0.024(4) -0.012(5) -0.009(4)
C98 0.089(6) 0.022(3) 0.121(8) -0.024(4) -0.022(5) 0.009(3)
C99 0.072(5) 0.029(4) 0.106(7) -0.019(4) -0.022(4) 0.004(3)
C100 0.055(4) 0.022(3) 0.079(5) -0.011(3) -0.019(3) 0.006(3)
C102 0.077(5) 0.040(4) 0.080(5) -0.023(4) -0.044(4) 0.016(4)
C103 0.102(7) 0.068(6) 0.090(7) -0.012(5) -0.059(6) 0.015(5)
C104 0.165(13) 0.081(8) 0.082(7) 0.010(6) -0.082(8) -0.009(8)
C105 0.114(8) 0.026(4) 0.075(6) 0.001(4) -0.052(6) -0.005(4)
C106 0.073(6) 0.044(5) 0.076(6) -0.015(4) -0.030(5) 0.005(4)
C108 0.066(4) 0.048(5) 0.092(6) -0.037(4) -0.042(4) 0.016(4)
C109 0.077(6) 0.095(7) 0.126(8) -0.064(7) -0.065(6) 0.031(5)
C110 0.054(4) 0.101(8) 0.126(8) -0.061(6) -0.046(5) 0.009(4)
C111 0.052(4) 0.098(8) 0.122(8) -0.065(7) -0.023(5) -0.004(4)
C112 0.038(3) 0.069(6) 0.086(6) -0.021(4) -0.017(4) -0.004(3)
C114 0.041(3) 0.051(4) 0.068(4) -0.019(3) -0.028(3) 0.008(3)
C115 0.079(5) 0.068(6) 0.076(5) -0.015(4) -0.036(4) 0.026(4)
C116 0.116(8) 0.085(7) 0.065(5) -0.005(5) -0.037(5) 0.042(6)
C117 0.076(5) 0.062(6) 0.095(7) 0.017(5) -0.038(5) 0.015(4)
C118 0.053(4) 0.055(5) 0.090(6) -0.016(4) -0.036(4) 0.012(3)
C120 0.039(3) 0.046(4) 0.079(5) -0.015(3) -0.028(3) 0.007(3)
C121 0.036(3) 0.051(5) 0.076(5) -0.030(4) -0.018(3) 0.010(3)
C122 0.053(4) 0.033(4) 0.088(6) -0.019(3) -0.036(4) 0.013(3)
C123 0.051(3) 0.035(4) 0.077(5) -0.011(3) -0.030(3) 0.009(3)
C124 0.047(4) 0.030(4) 0.087(5) -0.011(3) -0.033(4) 0.008(3)
P1 0.0763(12) 0.0355(10) 0.0728(13) -0.0011(8) -0.0250(10) -0.0030(8)
P2 0.0675(12) 0.0427(11) 0.0849(15) 0.0041(10) -0.0177(11) -0.0015(9)
P3 0.0981(16) 0.0646(15) 0.0883(15) 0.0123(11) -0.0380(13) -0.0077(12)
P4 0.0767(15) 0.178(4) 0.237(5) -0.159(4) -0.085(2) 0.052(2)
F1 0.089(4) 0.073(4) 0.111(4) 0.009(3) -0.039(3) 0.012(3)
F2 0.175(7) 0.044(3) 0.101(4) -0.016(3) -0.060(4) -0.010(3)
F3 0.100(4) 0.065(4) 0.100(4) 0.011(3) -0.030(3) -0.027(3)
F4 0.100(5) 0.066(4) 0.154(6) 0.029(4) -0.019(4) 0.020(3)
F5 0.159(6) 0.069(4) 0.081(4) -0.015(3) -0.026(4) -0.007(4)
F6 0.083(3) 0.074(4) 0.154(6) 0.041(4) -0.053(4) -0.017(3)
F7 0.078(4) 0.108(6) 0.292(13) 0.090(7) -0.069(6) -0.022(4)
F8 0.097(4) 0.061(4) 0.126(5) 0.011(3) -0.035(4) -0.021(3)
F9 0.176(8) 0.082(5) 0.098(5) -0.011(4) -0.021(5) 0.012(5)
F10 0.180(8) 0.058(4) 0.134(6) -0.013(4) 0.011(6) -0.007(4)
F11 0.095(4) 0.060(4) 0.145(6) 0.009(3) -0.033(4) -0.022(3)
F12 0.090(5) 0.111(6) 0.194(8) 0.046(6) -0.066(5) -0.012(4)
F13 0.181(9) 0.088(6) 0.236(11) 0.057(6) -0.070(8) 0.027(5)
F14 0.237(14) 0.206(14) 0.184(11) -0.078(10) -0.019(9) 0.015(11)
F15 0.122(8) 0.280(18) 0.38(2) -0.033(16) 0.008(11) -0.122(10)
F16 0.52(4) 0.135(11) 0.89(6) 0.02(2) -0.61(4) -0.049(15)
F17 0.147(8) 0.132(8) 0.242(12) -0.072(8) -0.028(7) -0.011(6)
F18 0.340(18) 0.091(7) 0.320(17) 0.095(9) -0.225(15) -0.046(8)

loop_
_atom_type_symbol
_atom_type_scat_dispersion_real
_atom_type_scat_dispersion_imag
_atom_type_scat_Cromer_Mann_a1
_atom_type_scat_Cromer_Mann_b1
_atom_type_scat_Cromer_Mann_a2
_atom_type_scat_Cromer_Mann_b2
_atom_type_scat_Cromer_Mann_a3
_atom_type_scat_Cromer_Mann_b3
_atom_type_scat_Cromer_Mann_a4
_atom_type_scat_Cromer_Mann_b4
_atom_type_scat_Cromer_Mann_c
_atom_type_scat_source
C 0.0181 0.0091 2.3100 20.8439 1.0200 10.2075 1.5886 0.5687 0.8650 51.6512 0.2156 'International Tables Vol C 4.2.6.8 and 6.1.1.4'
H 0.0000 0.0000 0.4930 10.5109 0.3229 26.1257 0.1402 3.1424 0.0408 57.7998 0.0030 'International Tables Vol C 4.2.6.8 and 6.1.1.4'
N 0.0311 0.0180 12.2126 0.0057 3.1322 9.8933 2.0125 28.9975 1.1663 0.5826 -11.5290 'International Tables Vol C 4.2.6.8 and 6.1.1.4'
O 0.0492 0.0322 3.0485 13.2771 2.2868 5.7011 1.5463 0.3239 0.8670 32.9089 0.2508 'International Tables Vol C 4.2.6.8 and 6.1.1.4'
F 0.0727 0.0534 3.5392 10.2825 2.6412 4.2944 1.5170 0.2615 1.0243 26.1476 0.2776 'International Tables Vol C 4.2.6.8 and 6.1.1.4'
P 0.2955 0.4335 6.4345 1.9067 4.1791 27.1570 1.7800 0.5260 1.4908 68.1645 1.1149 'International Tables Vol C 4.2.6.8 and 6.1.1.4'
Ru 0.0552 3.2960 19.2674 0.8085 12.9182 8.4347 4.8634 24.7997 1.5676 94.2928 5.3787 'International Tables Vol C 4.2.6.8 and 6.1.1.4'

loop_
_geom_angle_atom_site_label_1
_geom_angle_site_symmetry_1
_geom_angle_atom_site_label_2
_geom_angle_site_symmetry_2
_geom_angle_atom_site_label_3
_geom_angle_site_symmetry_3
_geom_angle
_geom_angle_publ_flag
N25 . Ru1 . N33 . 79.4(2) yes
N25 . Ru1 . N39 . 93.9(3) yes
N33 . Ru1 . N39 . 87.3(3) yes
N25 . Ru1 . N45 . 170.0(3) yes
N33 . Ru1 . N45 . 92.7(2) yes
N39 . Ru1 . N45 . 79.6(3) yes
N25 . Ru1 . N51 . 89.6(3) yes
N33 . Ru1 . N51 . 98.0(3) yes
N39 . Ru1 . N51 . 174.1(3) yes
N45 . Ru1 . N51 . 97.5(3) yes
N25 . Ru1 . N57 . 106.6(2) yes
N33 . Ru1 . N57 . 172.8(3) yes
N39 . Ru1 . N57 . 96.3(3) yes
N45 . Ru1 . N57 . 81.8(2) yes
N51 . Ru1 . N57 . 78.2(3) yes
N87 . Ru2 . N95 . 78.7(3) yes
N87 . Ru2 . N101 . 93.5(3) yes
N95 . Ru2 . N101 . 91.3(3) yes
N87 . Ru2 . N107 . 167.2(2) yes
N95 . Ru2 . N107 . 90.9(3) yes
N101 . Ru2 . N107 . 79.1(3) yes
N87 . Ru2 . N113 . 93.5(2) yes
N95 . Ru2 . N113 . 95.1(3) yes
N101 . Ru2 . N113 . 171.4(2) yes
N107 . Ru2 . N113 . 95.0(3) yes
N87 . Ru2 . N119 . 103.5(2) yes
N95 . Ru2 . N119 . 174.5(3) yes
N101 . Ru2 . N119 . 93.6(2) yes
N107 . Ru2 . N119 . 87.5(3) yes
N113 . Ru2 . N119 . 79.8(2) yes
C2 . N1 . C6 . 118.9(6) yes
C2 . N3 . C4 . 112.3(6) yes
C4 . N7 . C8 . 108.0(6) yes
C4 . N7 . C11 . 125.0(6) yes
C8 . N7 . C11 . 127.0(5) yes
C5 . N9 . C8 . 105.1(6) yes
C6 . N10 . H83 . 119.9 no
C6 . N10 . H142 . 120.7 no
H83 . N10 . H142 . 118.0 no
Ru1 . N25 . C26 . 130.0(5) yes
Ru1 . N25 . C30 . 112.0(5) yes
C26 . N25 . C30 . 118.0(6) yes
Ru1 . N33 . C34 . 125.9(5) yes
Ru1 . N33 . C38 . 113.4(5) yes
C34 . N33 . C38 . 120.6(6) yes
Ru1 . N39 . C40 . 115.4(6) yes
Ru1 . N39 . C44 . 125.3(6) yes
C40 . N39 . C44 . 119.2(8) yes
Ru1 . N45 . C46 . 113.7(5) yes
Ru1 . N45 . C50 . 126.5(6) yes
C46 . N45 . C50 . 119.8(7) yes
Ru1 . N51 . C52 . 115.6(6) yes
Ru1 . N51 . C56 . 124.8(7) yes
C52 . N51 . C56 . 119.5(8) yes
Ru1 . N57 . C58 . 115.4(5) yes
Ru1 . N57 . C62 . 125.4(6) yes
C58 . N57 . C62 . 118.4(7) yes
C64 . N63 . C68 . 118.9(6) yes
C64 . N65 . C66 . 110.9(6) yes
C66 . N69 . C70 . 105.5(5) yes
C66 . N69 . C73 . 128.2(5) yes
C70 . N69 . C73 . 126.3(5) yes
C67 . N71 . C70 . 103.1(5) yes
C68 . N72 . H721 . 119.8 no
C68 . N72 . H722 . 120.2 no
H721 . N72 . H722 . 120.0 no
Ru2 . N87 . C88 . 131.2(5) yes
Ru2 . N87 . C92 . 112.5(5) yes
C88 . N87 . C92 . 115.7(6) yes
Ru2 . N95 . C96 . 128.8(6) yes
Ru2 . N95 . C100 . 115.7(5) yes
C96 . N95 . C100 . 115.5(7) yes
Ru2 . N101 . C102 . 115.0(6) yes
Ru2 . N101 . C106 . 126.2(6) yes
C102 . N101 . C106 . 118.7(8) yes
Ru2 . N107 . C108 . 113.3(6) yes
Ru2 . N107 . C112 . 123.6(6) yes
C108 . N107 . C112 . 122.7(7) yes
Ru2 . N113 . C114 . 113.4(5) yes
Ru2 . N113 . C118 . 127.3(6) yes
C114 . N113 . C118 . 118.8(7) yes
Ru2 . N119 . C120 . 111.9(5) yes
Ru2 . N119 . C124 . 126.0(5) yes
C120 . N119 . C124 . 120.2(6) yes
C15 . O16 . H1 . 110.1 no
C11 . O18 . C14 . 110.0(5) yes
C73 . O80 . C76 . 107.8(5) yes
O79 . C1 . C74 . 104.7(6) yes
O79 . C1 . C76 . 107.5(5) yes
C74 . C1 . C76 . 104.2(5) yes
O79 . C1 . H11 . 113.1 no
C74 . C1 . H11 . 112.4 no
C76 . C1 . H11 . 114.1 no
N3 . C2 . N1 . 129.6(7) yes
N3 . C2 . H21 . 114.9 no
N1 . C2 . H21 . 115.5 no
N7 . C4 . N3 . 130.9(6) yes
N7 . C4 . C5 . 103.8(6) yes
N3 . C4 . C5 . 125.2(6) yes
C4 . C5 . N9 . 110.2(5) yes
C4 . C5 . C6 . 116.7(6) yes
N9 . C5 . C6 . 133.1(6) yes
C5 . C6 . N1 . 117.4(6) yes
C5 . C6 . N10 . 122.9(6) yes
N1 . C6 . N10 . 119.7(6) yes
N7 . C8 . N9 . 112.9(5) yes
N7 . C8 . C19 . 124.8(6) yes
N9 . C8 . C19 . 122.3(6) yes
N7 . C11 . O18 . 109.0(6) yes
N7 . C11 . C12 . 115.8(5) yes
O18 . C11 . C12 . 104.5(6) yes
N7 . C11 . H111 . 107.9 no
O18 . C11 . H111 . 110.2 no
C12 . C11 . H111 . 109.4 no
C11 . C12 . C13 . 101.7(6) yes
C11 . C12 . H121 . 112.5 no
C13 . C12 . H121 . 112.0 no
C11 . C12 . H122 . 109.5 no
C13 . C12 . H122 . 110.8 no
H121 . C12 . H122 . 110.1 no
C12 . C13 . O17 . 105.8(6) yes
C12 . C13 . C14 . 103.3(7) yes
O17 . C13 . C14 . 109.4(8) yes
C12 . C13 . H131 . 112.7 no
O17 . C13 . H131 . 113.0 no
C14 . C13 . H131 . 112.0 no
C13 . C14 . O18 . 107.6(5) yes
C13 . C14 . C15 . 111.7(7) yes
O18 . C14 . C15 . 106.9(6) yes
C13 . C14 . H141 . 110.1 no
O18 . C14 . H141 . 110.9 no
C15 . C14 . H141 . 109.6 no
C14 . C15 . O16 . 112.4(5) yes
C14 . C15 . H151 . 109.0 no
O16 . C15 . H151 . 106.1 no
C14 . C15 . H152 . 108.5 no
O16 . C15 . H152 . 110.5 no
H151 . C15 . H152 . 110.2 no
C8 . C19 . C20 . 118.0(7) yes
C8 . C19 . C24 . 122.5(6) yes
C20 . C19 . C24 . 119.3(6) yes
C19 . C20 . C21 . 121.3(7) yes
C19 . C20 . H201 . 118.9 no
C21 . C20 . H201 . 119.7 no
C20 . C21 . C22 . 120.0(8) yes
C20 . C21 . H211 . 118.9 no
C22 . C21 . H211 . 121.0 no
C21 . C22 . C23 . 118.6(6) yes
C21 . C22 . C26 . 122.6(8) yes
C23 . C22 . C26 . 118.7(6) yes
C22 . C23 . C24 . 120.4(6) yes
C22 . C23 . H231 . 120.5 no
C24 . C23 . H231 . 119.0 no
C19 . C24 . C23 . 120.2(7) yes
C19 . C24 . H241 . 119.4 no
C23 . C24 . H241 . 120.3 no
C22 . C26 . N25 . 122.7(6) yes
C22 . C26 . C27 . 116.3(6) yes
N25 . C26 . C27 . 121.0(7) yes
C26 . C27 . C28 . 120.1(7) yes
C26 . C27 . H271 . 120.3 no
C28 . C27 . H271 . 119.5 no
C27 . C28 . C29 . 120.9(7) yes
C27 . C28 . H281 . 119.6 no
C29 . C28 . H281 . 119.4 no
C28 . C29 . C30 . 116.1(7) yes
C28 . C29 . C31 . 125.6(7) yes
C30 . C29 . C31 . 118.1(7) yes
C29 . C30 . N25 . 123.4(7) yes
C29 . C30 . C38 . 119.1(7) yes
N25 . C30 . C38 . 117.5(6) yes
C29 . C31 . C32 . 121.6(7) yes
C29 . C31 . H311 . 119.2 no
C32 . C31 . H311 . 119.1 no
C31 . C32 . C37 . 122.2(7) yes
C31 . C32 . H321 . 118.8 no
C37 . C32 . H321 . 119.0 no
N33 . C34 . C35 . 120.6(8) yes
N33 . C34 . H341 . 118.4 no
C35 . C34 . H341 . 120.8 no
C34 . C35 . C36 . 119.1(7) yes
C34 . C35 . H351 . 120.2 no
C36 . C35 . H351 . 120.5 no
C35 . C36 . C37 . 121.3(7) yes
C35 . C36 . H361 . 119.0 no
C37 . C36 . H361 . 119.6 no
C32 . C37 . C36 . 125.7(7) yes
C32 . C37 . C38 . 117.3(7) yes
C36 . C37 . C38 . 116.7(7) yes
C30 . C38 . C37 . 120.9(7) yes
C30 . C38 . N33 . 117.3(6) yes
C37 . C38 . N33 . 121.4(7) yes
N39 . C40 . C41 . 121.6(9) yes
N39 . C40 . C46 . 113.4(8) yes
C41 . C40 . C46 . 125.0(7) yes
C40 . C41 . C42 . 118.0(9) yes
C40 . C41 . H411 . 121.4 no
C42 . C41 . H411 . 120.6 no
C41 . C42 . C43 . 120.9(11) yes
C41 . C42 . H421 . 120.7 no
C43 . C42 . H421 . 118.3 no
C42 . C43 . C44 . 117.0(10) yes
C42 . C43 . H431 . 120.2 no
C44 . C43 . H431 . 122.8 no
C43 . C44 . N39 . 123.2(8) yes
C43 . C44 . H441 . 116.9 no
N39 . C44 . H441 . 119.9 no
C40 . C46 . N45 . 117.9(6) yes
C40 . C46 . C47 . 123.3(7) yes
N45 . C46 . C47 . 118.8(7) yes
C46 . C47 . C48 . 120.3(8) yes
C46 . C47 . H471 . 119.7 no
C48 . C47 . H471 . 120.0 no
C47 . C48 . C49 . 120.7(7) yes
C47 . C48 . H481 . 120.1 no
C49 . C48 . H481 . 119.2 no
C48 . C49 . C50 . 117.9(8) yes
C48 . C49 . H491 . 120.8 no
C50 . C49 . H491 . 121.2 no
C49 . C50 . N45 . 122.5(8) yes
C49 . C50 . H501 . 117.7 no
N45 . C50 . H501 . 119.8 no
N51 . C52 . C53 . 119.5(8) yes
N51 . C52 . C58 . 114.4(7) yes
C53 . C52 . C58 . 126.1(7) yes
C52 . C53 . C54 . 121.3(8) yes
C52 . C53 . H531 . 120.1 no
C54 . C53 . H531 . 118.6 no
C53 . C54 . C55 . 118.6(9) yes
C53 . C54 . H541 . 120.0 no
C55 . C54 . H541 . 121.3 no
C54 . C55 . C56 . 120.2(9) yes
C54 . C55 . H551 . 119.1 no
C56 . C55 . H551 . 120.6 no
C55 . C56 . N51 . 120.8(9) yes
C55 . C56 . H561 . 119.6 no
N51 . C56 . H561 . 119.5 no
C52 . C58 . N57 . 115.1(6) yes
C52 . C58 . C59 . 123.9(7) yes
N57 . C58 . C59 . 121.0(7) yes
C58 . C59 . C60 . 120.5(8) yes
C58 . C59 . H591 . 119.7 no
C60 . C59 . H591 . 119.7 no
C59 . C60 . C61 . 118.7(7) yes
C59 . C60 . H601 . 120.0 no
C61 . C60 . H601 . 121.2 no
C60 . C61 . C62 . 120.0(7) yes
C60 . C61 . H611 . 120.1 no
C62 . C61 . H611 . 119.9 no
C61 . C62 . N57 . 121.3(8) yes
C61 . C62 . H621 . 119.8 no
N57 . C62 . H621 . 118.9 no
N65 . C64 . N63 . 129.6(7) yes
N65 . C64 . H641 . 114.7 no
N63 . C64 . H641 . 115.7 no
N69 . C66 . N65 . 127.6(6) yes
N69 . C66 . C67 . 106.4(5) yes
N65 . C66 . C67 . 125.9(6) yes
N71 . C67 . C66 . 111.4(6) yes
N71 . C67 . C68 . 128.7(6) yes
C66 . C67 . C68 . 120.0(6) yes
C67 . C68 . N63 . 114.5(6) yes
C67 . C68 . N72 . 127.1(6) yes
N63 . C68 . N72 . 118.4(6) yes
N69 . C70 . N71 . 113.5(5) yes
N69 . C70 . C81 . 126.9(6) yes
N71 . C70 . C81 . 119.5(6) yes
N69 . C73 . O80 . 107.8(5) yes
N69 . C73 . C74 . 116.7(5) yes
O80 . C73 . C74 . 109.6(5) yes
N69 . C73 . H731 . 106.7 no
O80 . C73 . H731 . 108.8 no
C74 . C73 . H731 . 107.0 no
C73 . C74 . C1 . 100.8(4) yes
C73 . C74 . H741 . 110.5 no
C1 . C74 . H741 . 111.7 no
C73 . C74 . H742 . 111.6 no
C1 . C74 . H742 . 113.6 no
H741 . C74 . H742 . 108.5 no
C1 . C76 . O80 . 99.5(4) yes
C1 . C76 . C77 . 111.5(6) yes
O80 . C76 . C77 . 109.2(7) yes
C1 . C76 . H761 . 112.5 no
O80 . C76 . H761 . 112.5 no
C77 . C76 . H761 . 111.1 no
O78 . C77 . C76 . 106.4(9) yes
O78 . C77 . H771 . 111.8 no
C76 . C77 . H771 . 110.9 no
O78 . C77 . H772 . 109.5 no
C76 . C77 . H772 . 108.7 no
H771 . C77 . H772 . 109.5 no
C70 . C81 . C82 . 120.0(6) yes
C70 . C81 . C86 . 121.0(6) yes
C82 . C81 . C86 . 118.8(6) yes
C81 . C82 . C83 . 123.0(7) yes
C81 . C82 . H821 . 119.2 no
C83 . C82 . H821 . 117.8 no
C82 . C83 . C84 . 116.7(7) yes
C82 . C83 . H831 . 121.4 no
C84 . C83 . H831 . 121.8 no
C83 . C84 . C85 . 120.6(6) yes
C83 . C84 . C88 . 118.4(6) yes
C85 . C84 . C88 . 120.4(6) yes
C84 . C85 . C86 . 121.8(6) yes
C84 . C85 . H851 . 118.2 no
C86 . C85 . H851 . 120.0 no
C81 . C86 . C85 . 119.0(6) yes
C81 . C86 . H861 . 120.6 no
C85 . C86 . H861 . 120.4 no
C84 . C88 . N87 . 118.8(6) yes
C84 . C88 . C89 . 117.4(6) yes
N87 . C88 . C89 . 123.5(6) yes
C88 . C89 . C90 . 120.5(7) yes
C88 . C89 . H891 . 119.9 no
C90 . C89 . H891 . 119.5 no
C89 . C90 . C91 . 117.2(7) yes
C89 . C90 . H901 . 121.6 no
C91 . C90 . H901 . 121.2 no
C90 . C91 . C92 . 118.3(7) yes
C90 . C91 . C93 . 120.3(8) yes
C92 . C91 . C93 . 121.3(9) yes
C91 . C92 . N87 . 124.6(7) yes
C91 . C92 . C100 . 119.9(7) yes
N87 . C92 . C100 . 115.4(6) yes
C91 . C93 . C94 . 119.6(8) yes
C91 . C93 . H931 . 119.5 no
C94 . C93 . H931 . 120.9 no
C93 . C94 . C99 . 119.9(7) yes
C93 . C94 . H941 . 120.1 no
C99 . C94 . H941 . 119.9 no
N95 . C96 . C97 . 123.7(8) yes
N95 . C96 . H961 . 118.2 no
C97 . C96 . H961 . 118.1 no
C96 . C97 . C98 . 121.2(8) yes
C96 . C97 . H971 . 118.2 no
C98 . C97 . H971 . 120.5 no
C97 . C98 . C99 . 118.9(7) yes
C97 . C98 . H981 . 120.1 no
C99 . C98 . H981 . 120.8 no
C94 . C99 . C98 . 123.3(7) yes
C94 . C99 . C100 . 120.8(8) yes
C98 . C99 . C100 . 115.5(8) yes
C92 . C100 . C99 . 117.7(7) yes
C92 . C100 . N95 . 117.1(6) yes
C99 . C100 . N95 . 125.0(7) yes
N101 . C102 . C103 . 119.9(10) yes
N101 . C102 . C108 . 116.0(8) yes
C103 . C102 . C108 . 124.0(9) yes
C102 . C103 . C104 . 121.7(10) yes
C102 . C103 . H1031 . 118.3 no
C104 . C103 . H1031 . 119.9 no
C103 . C104 . C105 . 118.2(10) yes
C103 . C104 . H1041 . 119.1 no
C105 . C104 . H1041 . 122.6 no
C104 . C105 . C106 . 120.1(11) yes
C104 . C105 . H1051 . 120.4 no
C106 . C105 . H1051 . 119.6 no
N101 . C106 . C105 . 121.2(9) yes
N101 . C106 . H1061 . 118.3 no
C105 . C106 . H1061 . 120.5 no
C102 . C108 . N107 . 116.2(7) yes
C102 . C108 . C109 . 127.2(9) yes
N107 . C108 . C109 . 116.6(10) yes
C108 . C109 . C110 . 120.2(10) yes
C108 . C109 . H1091 . 118.0 no
C110 . C109 . H1091 . 121.8 no
C109 . C110 . C111 . 122.2(8) yes
C109 . C110 . H1101 . 118.6 no
C111 . C110 . H1101 . 119.2 no
C110 . C111 . C112 . 118.2(11) yes
C110 . C111 . H1111 . 122.2 no
C112 . C111 . H1111 . 119.6 no
C111 . C112 . N107 . 120.0(10) yes
C111 . C112 . H1121 . 120.2 no
N107 . C112 . H1121 . 119.8 no
N113 . C114 . C115 . 119.4(7) yes
N113 . C114 . C120 . 116.4(7) yes
C115 . C114 . C120 . 124.0(7) yes
C114 . C115 . C116 . 119.5(8) yes
C114 . C115 . H1151 . 119.7 no
C116 . C115 . H1151 . 120.8 no
C115 . C116 . C117 . 119.7(9) yes
C115 . C116 . H1161 . 120.1 no
C117 . C116 . H1161 . 120.2 no
C116 . C117 . C118 . 119.5(9) yes
C116 . C117 . H1171 . 119.9 no
C118 . C117 . H1171 . 120.5 no
C117 . C118 . N113 . 122.7(8) yes
C117 . C118 . H1181 . 119.2 no
N113 . C118 . H1181 . 118.1 no
C114 . C120 . N119 . 115.9(6) yes
C114 . C120 . C121 . 123.0(8) yes
N119 . C120 . C121 . 120.9(8) yes
C120 . C121 . C122 . 116.7(8) yes
C120 . C121 . H1211 . 121.8 no
C122 . C121 . H1211 . 121.5 no
C121 . C122 . C123 . 121.2(7) yes
C121 . C122 . H1221 . 119.2 no
C123 . C122 . H1221 . 119.5 no
C122 . C123 . C124 . 119.1(8) yes
C122 . C123 . H1231 . 120.6 no
C124 . C123 . H1231 . 120.3 no
C123 . C124 . N119 . 121.9(8) yes
C123 . C124 . H1241 . 119.8 no
N119 . C124 . H1241 . 118.3 no
F1 . P1 . F2 . 90.8(4) yes
F1 . P1 . F3 . 91.8(4) yes
F2 . P1 . F3 . 89.3(4) yes
F1 . P1 . F4 . 177.1(4) yes
F2 . P1 . F4 . 89.5(4) yes
F3 . P1 . F4 . 85.4(4) yes
F1 . P1 . F5 . 89.4(4) yes
F2 . P1 . F5 . 178.0(4) yes
F3 . P1 . F5 . 88.7(4) yes
F4 . P1 . F5 . 90.1(5) yes
F1 . P1 . F6 . 90.7(4) yes
F2 . P1 . F6 . 89.9(4) yes
F3 . P1 . F6 . 177.4(4) yes
F4 . P1 . F6 . 92.2(4) yes
F5 . P1 . F6 . 92.1(4) yes
F7 . P2 . F8 . 90.4(4) yes
F7 . P2 . F9 . 91.6(7) yes
F8 . P2 . F9 . 90.4(5) yes
F7 . P2 . F10 . 86.7(7) yes
F8 . P2 . F10 . 89.6(4) yes
F9 . P2 . F10 . 178.3(6) yes
F7 . P2 . F11 . 90.1(4) yes
F8 . P2 . F11 . 179.0(4) yes
F9 . P2 . F11 . 90.4(5) yes
F10 . P2 . F11 . 89.6(4) yes
F7 . P2 . F12 . 175.9(6) yes
F8 . P2 . F12 . 91.3(4) yes
F9 . P2 . F12 . 92.1(6) yes
F10 . P2 . F12 . 89.6(6) yes
F11 . P2 . F12 . 88.1(4) yes
F13 . P3 . F14 . 75.1(8) yes
F13 . P3 . F15 . 103.3(10) yes
F14 . P3 . F15 . 88.6(9) yes
F13 . P3 . F16 . 85.6(8) yes
F14 . P3 . F16 . 94.4(13) yes
F15 . P3 . F16 . 171.1(11) yes
F13 . P3 . F17 . 94.4(8) yes
F14 . P3 . F17 . 168.2(9) yes
F15 . P3 . F17 . 88.6(8) yes
F16 . P3 . F17 . 90.2(14) yes
F13 . P3 . F18 . 168.2(7) yes
F14 . P3 . F18 . 101.7(9) yes
F15 . P3 . F18 . 87.9(10) yes
F16 . P3 . F18 . 83.3(9) yes
F17 . P3 . F18 . 89.7(8) yes
F19 . P4 . F20 . 90.5(8) yes
F19 . P4 . F21 . 85.8(7) yes
F20 . P4 . F21 . 100.5(10) yes
F19 . P4 . F22 . 102.0(7) yes
F20 . P4 . F22 . 153.8(10) yes
F21 . P4 . F22 . 58.3(7) yes
F19 . P4 . F23 . 163.0(9) yes
F20 . P4 . F23 . 79.0(9) yes
F21 . P4 . F23 . 82.9(8) yes
F22 . P4 . F23 . 82.9(9) yes
F19 . P4 . F24 . 90.6(7) yes
F20 . P4 . F24 . 80.7(8) yes
F21 . P4 . F24 . 176.2(8) yes
F22 . P4 . F24 . 121.7(9) yes
F23 . P4 . F24 . 100.8(9) yes

loop_
_geom_bond_atom_site_label_1
_geom_bond_site_symmetry_1
_geom_bond_atom_site_label_2
_geom_bond_site_symmetry_2
_geom_bond_distance
_geom_bond_publ_flag
Ru1 . N25 . 2.146(6) yes
Ru1 . N33 . 2.089(6) yes
Ru1 . N39 . 2.076(8) yes
Ru1 . N45 . 2.073(7) yes
Ru1 . N51 . 2.057(8) yes
Ru1 . N57 . 2.054(7) yes
Ru2 . N87 . 2.123(6) yes
Ru2 . N95 . 2.054(7) yes
Ru2 . N101 . 2.049(7) yes
Ru2 . N107 . 2.079(6) yes
Ru2 . N113 . 2.061(6) yes
Ru2 . N119 . 2.098(5) yes
N1 . C2 . 1.327(10) yes
N1 . C6 . 1.337(9) yes
N3 . C2 . 1.331(9) yes
N3 . C4 . 1.313(9) yes
N7 . C4 . 1.379(8) yes
N7 . C8 . 1.372(9) yes
N7 . C11 . 1.471(9) yes
N9 . C5 . 1.394(8) yes
N9 . C8 . 1.305(9) yes
N10 . C6 . 1.330(9) yes
N10 . H83 . 0.852 no
N10 . H142 . 0.867 no
N25 . C26 . 1.308(10) yes
N25 . C30 . 1.366(10) yes
N33 . C34 . 1.324(10) yes
N33 . C38 . 1.379(10) yes
N39 . C40 . 1.381(10) yes
N39 . C44 . 1.322(11) yes
N45 . C46 . 1.364(10) yes
N45 . C50 . 1.320(12) yes
N51 . C52 . 1.359(11) yes
N51 . C56 . 1.324(11) yes
N57 . C58 . 1.344(10) yes
N57 . C62 . 1.365(10) yes
N63 . C64 . 1.325(10) yes
N63 . C68 . 1.383(9) yes
N65 . C64 . 1.329(9) yes
N65 . C66 . 1.336(9) yes
N69 . C66 . 1.393(8) yes
N69 . C70 . 1.376(8) yes
N69 . C73 . 1.468(8) yes
N71 . C67 . 1.408(8) yes
N71 . C70 . 1.331(8) yes
N72 . C68 . 1.315(10) yes
N72 . H721 . 1.000 no
N72 . H722 . 1.000 no
N87 . C88 . 1.384(9) yes
N87 . C92 . 1.371(9) yes
N95 . C96 . 1.362(11) yes
N95 . C100 . 1.327(11) yes
N101 . C102 . 1.367(11) yes
N101 . C106 . 1.391(13) yes
N107 . C108 . 1.377(12) yes
N107 . C112 . 1.347(13) yes
N113 . C114 . 1.377(9) yes
N113 . C118 . 1.327(11) yes
N119 . C120 . 1.373(11) yes
N119 . C124 . 1.322(10) yes
O16 . C15 . 1.450(9) yes
O16 . H1 . 0.974 no
O17 . C13 . 1.457(10) yes
O18 . C11 . 1.428(8) yes
O18 . C14 . 1.410(9) yes
O78 . C77 . 1.578(14) yes
O79 . C1 . 1.465(9) yes
O80 . C73 . 1.415(8) yes
O80 . C76 . 1.454(8) yes
C1 . C74 . 1.521(5) yes
C1 . C76 . 1.550(9) yes
C1 . H11 . 0.988 no
C2 . H21 . 0.939 no
C4 . C5 . 1.420(10) yes
C5 . C6 . 1.427(9) yes
C8 . C19 . 1.479(9) yes
C11 . C12 . 1.501(11) yes
C11 . H111 . 0.973 no
C12 . C13 . 1.537(10) yes
C12 . H121 . 0.977 no
C12 . H122 . 0.970 no
C13 . C14 . 1.493(12) yes
C13 . H131 . 0.984 no
C14 . C15 . 1.563(10) yes
C14 . H141 . 0.973 no
C15 . H151 . 0.969 no
C15 . H152 . 0.979 no
C19 . C20 . 1.385(13) yes
C19 . C24 . 1.387(10) yes
C20 . C21 . 1.368(11) yes
C20 . H201 . 0.934 no
C21 . C22 . 1.407(10) yes
C21 . H211 . 0.916 no
C22 . C23 . 1.398(11) yes
C22 . C26 . 1.467(10) yes
C23 . C24 . 1.385(9) yes
C23 . H231 . 0.927 no
C24 . H241 . 0.934 no
C26 . C27 . 1.446(10) yes
C27 . C28 . 1.326(11) yes
C27 . H271 . 0.931 no
C28 . C29 . 1.386(11) yes
C28 . H281 . 0.935 no
C29 . C30 . 1.426(11) yes
C29 . C31 . 1.421(11) yes
C30 . C38 . 1.439(12) yes
C31 . C32 . 1.361(11) yes
C31 . H311 . 0.923 no
C32 . C37 . 1.411(11) yes
C32 . H321 . 0.922 no
C34 . C35 . 1.422(11) yes
C34 . H341 . 0.934 no
C35 . C36 . 1.376(12) yes
C35 . H351 . 0.932 no
C36 . C37 . 1.395(11) yes
C36 . H361 . 0.933 no
C37 . C38 . 1.419(10) yes
C40 . C41 . 1.340(13) yes
C40 . C46 . 1.469(12) yes
C41 . C42 . 1.403(15) yes
C41 . H411 . 0.927 no
C42 . C43 . 1.388(15) yes
C42 . H421 . 0.937 no
C43 . C44 . 1.365(13) yes
C43 . H431 . 0.933 no
C44 . H441 . 0.928 no
C46 . C47 . 1.402(10) yes
C47 . C48 . 1.336(13) yes
C47 . H471 . 0.937 no
C48 . C49 . 1.367(13) yes
C48 . H481 . 0.929 no
C49 . C50 . 1.383(10) yes
C49 . H491 . 0.923 no
C50 . H501 . 0.924 no
C52 . C53 . 1.366(12) yes
C52 . C58 . 1.454(11) yes
C53 . C54 . 1.382(12) yes
C53 . H531 . 0.933 no
C54 . C55 . 1.310(15) yes
C54 . H541 . 0.924 no
C55 . C56 . 1.416(14) yes
C55 . H551 . 0.925 no
C56 . H561 . 0.925 no
C58 . C59 . 1.377(10) yes
C59 . C60 . 1.389(11) yes
C59 . H591 . 0.941 no
C60 . C61 . 1.337(12) yes
C60 . H601 . 0.933 no
C61 . C62 . 1.396(11) yes
C61 . H611 . 0.935 no
C62 . H621 . 0.934 no
C64 . H641 . 0.940 no
C66 . C67 . 1.357(10) yes
C67 . C68 . 1.406(9) yes
C70 . C81 . 1.462(9) yes
C73 . C74 . 1.522(9) yes
C73 . H731 . 0.983 no
C74 . H741 . 0.962 no
C74 . H742 . 0.964 no
C76 . C77 . 1.433(12) yes
C76 . H761 . 0.985 no
C77 . H771 . 1.000 no
C77 . H772 . 1.000 no
C81 . C82 . 1.338(11) yes
C81 . C86 . 1.405(10) yes
C82 . C83 . 1.411(10) yes
C82 . H821 . 0.931 no
C83 . C84 . 1.414(10) yes
C83 . H831 . 0.931 no
C84 . C85 . 1.328(10) yes
C84 . C88 . 1.492(10) yes
C85 . C86 . 1.399(9) yes
C85 . H851 . 0.937 no
C86 . H861 . 0.924 no
C88 . C89 . 1.381(10) yes
C89 . C90 . 1.410(11) yes
C89 . H891 . 0.929 no
C90 . C91 . 1.436(13) yes
C90 . H901 . 0.926 no
C91 . C92 . 1.400(11) yes
C91 . C93 . 1.416(12) yes
C92 . C100 . 1.454(11) yes
C93 . C94 . 1.393(13) yes
C93 . H931 . 0.928 no
C94 . C99 . 1.446(13) yes
C94 . H941 . 0.928 no
C96 . C97 . 1.366(12) yes
C96 . H961 . 0.940 no
C97 . C98 . 1.316(14) yes
C97 . H971 . 0.933 no
C98 . C99 . 1.443(12) yes
C98 . H981 . 0.930 no
C99 . C100 . 1.412(11) yes
C102 . C103 . 1.383(14) yes
C102 . C108 . 1.420(15) yes
C103 . C104 . 1.367(19) yes
C103 . H1031 . 0.930 no
C104 . C105 . 1.396(17) yes
C104 . H1041 . 0.931 no
C105 . C106 . 1.364(14) yes
C105 . H1051 . 0.926 no
C106 . H1061 . 0.940 no
C108 . C109 . 1.432(12) yes
C109 . C110 . 1.358(17) yes
C109 . H1091 . 0.929 no
C110 . C111 . 1.355(17) yes
C110 . H1101 . 0.927 no
C111 . C112 . 1.417(11) yes
C111 . H1111 . 0.931 no
C112 . H1121 . 0.925 no
C114 . C115 . 1.383(12) yes
C114 . C120 . 1.451(11) yes
C115 . C116 . 1.386(13) yes
C115 . H1151 . 0.935 no
C116 . C117 . 1.338(14) yes
C116 . H1161 . 0.924 no
C117 . C118 . 1.371(14) yes
C117 . H1171 . 0.930 no
C118 . H1181 . 0.930 no
C120 . C121 . 1.397(10) yes
C121 . C122 . 1.427(12) yes
C121 . H1211 . 0.931 no
C122 . C123 . 1.339(12) yes
C122 . H1221 . 0.931 no
C123 . C124 . 1.397(11) yes
C123 . H1231 . 0.927 no
C124 . H1241 . 0.933 no
P1 . F1 . 1.567(7) yes
P1 . F2 . 1.568(6) yes
P1 . F3 . 1.596(7) yes
P1 . F4 . 1.596(7) yes
P1 . F5 . 1.560(6) yes
P1 . F6 . 1.569(7) yes
P2 . F7 . 1.552(8) yes
P2 . F8 . 1.621(7) yes
P2 . F9 . 1.542(8) yes
P2 . F10 . 1.548(8) yes
P2 . F11 . 1.611(7) yes
P2 . F12 . 1.590(8) yes
P3 . F13 . 1.461(8) yes
P3 . F14 . 1.600(12) yes
P3 . F15 . 1.454(11) yes
P3 . F16 . 1.526(17) yes
P3 . F17 . 1.504(11) yes
P3 . F18 . 1.580(8) yes
P4 . F19 . 1.550(11) yes
P4 . F20 . 1.528(17) yes
P4 . F21 . 1.423(13) yes
P4 . F22 . 1.605(17) yes
P4 . F23 . 1.417(16) yes
P4 . F24 . 1.601(17) yes

loop_
_geom_hbond_atom_site_label_D
_geom_hbond_site_symmetry_D
_geom_hbond_atom_site_label_H
_geom_hbond_site_symmetry_H
_geom_hbond_atom_site_label_A
_geom_hbond_site_symmetry_A
_geom_hbond_angle_DHA
_geom_hbond_distance_DH
_geom_hbond_distance_HA
_geom_hbond_distance_DA
_geom_hbond_publ_flag
N72 . H722 . N1 1_544 178 1.00 2.07 3.071(9) yes
O16 . H1 . N3 . 168 0.97 1.91 2.874(8) yes

loop_
_platon_squeeze_void_nr
_platon_squeeze_void_average_x
_platon_squeeze_void_average_y
_platon_squeeze_void_average_z
_platon_squeeze_void_volume
_platon_squeeze_void_count_electrons
1 0.168 0.398 0.536 539.8 123.0
